data_4121148
loop_
_publ_author_name
'Xiao Zhang'
'Mehdi Hejazi'
'Suraj J. Thiagarajan'
'William R. Woerner'
'Debasis Banerjee'
'Thomas J. Emge'
'Wenqian Xu'
'Simon J. Teat'
'Qihan Gong'
'Ahmad Safari'
'Ronggui Yang'
'John B. Parise'
'Jing Li'

_publ_section_title
;
 From 1D Chain to 3D Network: A New Family of Inorganic-Organic Hybrid
 Semiconductors MO3(L)x (M = Mo, W; L = Organic Linker) Built on
 Perovskite-like Structure Modules
;
_journal_name_full 'Journal of the American Chemical Society'
_journal_page_first 17401
_journal_page_last 17407
_journal_paper_doi 10.1021/ja4077556
_journal_volume 135
_journal_year 2013
_chemical_formula_moiety 'C5 H5 Mo N O3'
_chemical_formula_sum 'C5 H5 Mo N O3'
_chemical_formula_weight 223.04
_chemical_name_systematic
; 
 ? 
;
_space_group_IT_number 61
_symmetry_cell_setting orthorhombic
_symmetry_space_group_name_Hall '-P 2ac 2ab'
_symmetry_space_group_name_H-M 'P b c a'
_atom_sites_solution_hydrogens geom
_atom_sites_solution_primary direct
_atom_sites_solution_secondary difmap
_audit_creation_method SHELXL-97
_cell_angle_alpha 90.00
_cell_angle_beta 90.00
_cell_angle_gamma 90.00
_cell_formula_units_Z 8
_cell_length_a 7.5228(4)
_cell_length_b 7.3890(4)
_cell_length_c 22.6080(13)
_cell_measurement_temperature 100(2)
_cell_volume 1256.69(12)
_computing_structure_refinement 'SHELXL-97 (Sheldrick, 1997)'
_computing_structure_solution 'SHELXS-97 (Sheldrick, 1990)'
_diffrn_ambient_temperature 100(2)
_diffrn_measured_fraction_theta_full 0.999
_diffrn_measured_fraction_theta_max 0.999
_diffrn_radiation_monochromator graphite
_diffrn_radiation_source 'fine-focus sealed tube'
_diffrn_radiation_wavelength 0.77490
_diffrn_reflns_av_R_equivalents 0.0327
_diffrn_reflns_av_sigmaI/netI 0.0164
_diffrn_reflns_limit_h_max 11
_diffrn_reflns_limit_h_min -10
_diffrn_reflns_limit_k_max 10
_diffrn_reflns_limit_k_min -10
_diffrn_reflns_limit_l_max 33
_diffrn_reflns_limit_l_min -33
_diffrn_reflns_number 26471
_diffrn_reflns_theta_full 34.73
_diffrn_reflns_theta_max 34.73
_diffrn_reflns_theta_min 3.55
_exptl_absorpt_coefficient_mu 2.531
_exptl_absorpt_correction_T_max 0.9875
_exptl_absorpt_correction_T_min 0.7859
_exptl_absorpt_correction_type multi-scan
_exptl_absorpt_process_details 'SADABS, Sheldrick (2008)'
_exptl_crystal_colour yellow
_exptl_crystal_density_diffrn 2.358
_exptl_crystal_description needle
_exptl_crystal_F_000 864
_exptl_crystal_size_max 0.10
_exptl_crystal_size_mid 0.03
_exptl_crystal_size_min 0.01
_refine_diff_density_max 2.159
_refine_diff_density_min -2.423
_refine_diff_density_rms 0.285
_refine_ls_extinction_method none
_refine_ls_goodness_of_fit_ref 1.387
_refine_ls_hydrogen_treatment constr
_refine_ls_matrix_type full
_refine_ls_number_parameters 99
_refine_ls_number_reflns 2094
_refine_ls_number_restraints 12
_refine_ls_restrained_S_all 1.386
_refine_ls_R_factor_all 0.0506
_refine_ls_R_factor_gt 0.0501
_refine_ls_shift/su_max 0.000
_refine_ls_shift/su_mean 0.000
_refine_ls_structure_factor_coef Fsqd
_refine_ls_weighting_details 'calc w=1/[\s^2^(Fo^2^)+(0.0000P)^2^+25.7242P] where P=(Fo^2^+2Fc^2^)/3'
_refine_ls_weighting_scheme calc
_refine_ls_wR_factor_gt 0.1256
_refine_ls_wR_factor_ref 0.1258
_reflns_number_gt 2054
_reflns_number_total 2094
_reflns_threshold_expression >2sigma(I)
_cod_data_source_file ja4077556_si_003.cif
_cod_data_source_block XZ4-35A
_cod_database_code 4121148

loop_
_symmetry_equiv_pos_as_xyz
'x, y, z'
'-x+1/2, -y, z+1/2'
'-x, y+1/2, -z+1/2'
'x+1/2, -y+1/2, -z'
'-x, -y, -z'
'x-1/2, y, -z-1/2'
'x, -y-1/2, z-1/2'
'-x-1/2, y-1/2, z'

loop_
_atom_site_label
_atom_site_type_symbol
_atom_site_fract_x
_atom_site_fract_y
_atom_site_fract_z
_atom_site_U_iso_or_equiv
_atom_site_adp_type
_atom_site_occupancy
_atom_site_symmetry_multiplicity
_atom_site_calc_flag
_atom_site_refinement_flags
_atom_site_disorder_group
Mo1 Mo 0.46895(5) 0.30531(6) 0.263804(18) 0.00569(12) Uani 1 1 d . .
O1 O 0.4897(5) 0.2946(5) 0.33827(17) 0.0080(7) Uani 1 1 d . .
O2 O 0.5377(11) 0.0412(9) 0.2499(3) 0.0086(12) Uani 0.55 1 d PU 1
O3 O 0.7403(10) 0.2469(11) 0.2473(3) 0.0115(13) Uani 0.55 1 d PU 1
O2' O 0.4578(13) 0.0370(12) 0.2508(4) 0.0073(14) Uiso 0.45 1 d P 2
O3' O 0.7376(11) 0.3290(12) 0.2464(3) 0.0041(13) Uiso 0.45 1 d P 2
N1 N 0.4785(7) 0.2813(7) 0.1582(2) 0.0112(9) Uani 1 1 d . .
C1 C 0.3749(7) 0.1629(7) 0.1301(2) 0.0103(9) Uani 1 1 d . .
H1A H 0.2953 0.0910 0.1527 0.012 Uiso 1 1 calc R .
C3 C 0.4936(9) 0.2437(9) 0.0359(3) 0.0180(12) Uani 1 1 d . .
H3A H 0.4994 0.2293 -0.0058 0.022 Uiso 1 1 calc R .
C2 C 0.3781(9) 0.1402(9) 0.0693(3) 0.0156(11) Uani 1 1 d . .
H2A H 0.3020 0.0547 0.0509 0.019 Uiso 1 1 calc R .
C5 C 0.5910(8) 0.3844(8) 0.1255(2) 0.0114(9) Uani 1 1 d . .
H5A H 0.6652 0.4695 0.1451 0.014 Uiso 1 1 calc R .
C4 C 0.6012(9) 0.3696(9) 0.0647(3) 0.0163(11) Uani 1 1 d . .
H4A H 0.6804 0.4441 0.0428 0.020 Uiso 1 1 calc R .

loop_
_atom_site_aniso_label
_atom_site_aniso_U_11
_atom_site_aniso_U_22
_atom_site_aniso_U_33
_atom_site_aniso_U_23
_atom_site_aniso_U_13
_atom_site_aniso_U_12
Mo1 0.00339(18) 0.00513(18) 0.00856(19) -0.00030(14) 0.00029(13) 0.00041(14)
O1 0.0034(15) 0.0063(15) 0.0144(17) -0.0012(13) 0.0017(13) 0.0001(13)
O2 0.0069(19) 0.0070(18) 0.0118(19) 0.0003(16) 0.0006(16) 0.0005(16)
O3 0.0082(19) 0.012(2) 0.0140(19) 0.0006(17) 0.0010(16) 0.0014(17)
N1 0.010(2) 0.015(2) 0.0086(18) 0.0018(16) -0.0016(16) 0.0004(18)
C1 0.009(2) 0.007(2) 0.015(2) -0.0011(18) -0.0010(18) -0.0007(17)
C3 0.024(3) 0.019(3) 0.011(2) -0.002(2) 0.000(2) 0.004(2)
C2 0.017(3) 0.015(2) 0.015(2) -0.002(2) -0.003(2) 0.001(2)
C5 0.010(2) 0.011(2) 0.014(2) 0.0014(19) 0.0024(18) 0.0020(19)
C4 0.017(3) 0.017(3) 0.014(2) 0.001(2) 0.004(2) 0.001(2)

loop_
_atom_type_symbol
_atom_type_description
_atom_type_scat_dispersion_real
_atom_type_scat_dispersion_imag
_atom_type_scat_source
C C -0.0020 0.0020 'International Tables Vol C Tables 4.2.6.8 and 6.1.1.4'
H H 0.0000 0.0000 'International Tables Vol C Tables 4.2.6.8 and 6.1.1.4'
N N -0.0031 0.0040 'International Tables Vol C Tables 4.2.6.8 and 6.1.1.4'
O O -0.0041 0.0074 'International Tables Vol C Tables 4.2.6.8 and 6.1.1.4'
Mo Mo -1.4582 0.8092 'International Tables Vol C Tables 4.2.6.8 and 6.1.1.4'

loop_
_geom_angle_atom_site_label_1
_geom_angle_atom_site_label_2
_geom_angle_atom_site_label_3
_geom_angle
_geom_angle_site_symmetry_1
_geom_angle_site_symmetry_3
O1 Mo1 O3' 103.0(3) . 6_556
O1 Mo1 O2 102.9(3) . 3_655
O3' Mo1 O2 81.5(4) 6_556 3_655
O1 Mo1 O3 102.5(3) . 6_556
O3' Mo1 O3 19.7(3) 6_556 6_556
O2 Mo1 O3 100.7(4) 3_655 6_556
O1 Mo1 O2' 101.3(3) . 3_655
O3' Mo1 O2' 100.4(4) 6_556 3_655
O2 Mo1 O2' 19.2(3) 3_655 3_655
O3 Mo1 O2' 119.3(4) 6_556 3_655
O1 Mo1 O2' 96.0(3) . .
O3' Mo1 O2' 92.1(4) 6_556 .
O2 Mo1 O2' 161.0(3) 3_655 .
O3 Mo1 O2' 72.6(4) 6_556 .
O2' Mo1 O2' 155.71(7) 3_655 .
O1 Mo1 O2 94.9(2) . .
O3' Mo1 O2 108.9(4) 6_556 .
O2 Mo1 O2 156.96(5) 3_655 .
O3 Mo1 O2 89.5(3) 6_556 .
O2' Mo1 O2 142.2(3) 3_655 .
O2' Mo1 O2 17.1(3) . .
O1 Mo1 O3' 95.9(3) . .
O3' Mo1 O3' 158.7(3) 6_556 .
O2 Mo1 O3' 84.9(4) 3_655 .
O3 Mo1 O3' 158.9(4) 6_556 .
O2' Mo1 O3' 65.9(4) 3_655 .
O2' Mo1 O3' 95.6(4) . .
O2 Mo1 O3' 78.7(3) . .
O1 Mo1 O3 94.4(2) . .
O3' Mo1 O3 161.3(4) 6_556 .
O2 Mo1 O3 101.3(3) 3_655 .
O3 Mo1 O3 148.3(4) 6_556 .
O2' Mo1 O3 82.5(4) 3_655 .
O2' Mo1 O3 79.2(4) . .
O2 Mo1 O3 62.3(3) . .
O3' Mo1 O3 16.6(2) . .
O1 Mo1 N1 170.14(17) . .
O3' Mo1 N1 84.6(3) 6_556 .
O2 Mo1 N1 84.2(3) 3_655 .
O3 Mo1 N1 82.6(3) 6_556 .
O2' Mo1 N1 83.2(3) 3_655 .
O2' Mo1 N1 77.4(3) . .
O2 Mo1 N1 76.6(2) . .
O3' Mo1 N1 77.7(2) . .
O3 Mo1 N1 77.3(2) . .
Mo1 O2 Mo1 163.7(5) 3_645 .
Mo1 O3 Mo1 154.2(5) 6_656 .
Mo1 O2' Mo1 159.9(6) 3_645 .
Mo1 O3' Mo1 168.9(5) 6_656 .
C1 N1 C5 118.2(5) . .
C1 N1 Mo1 120.5(4) . .
C5 N1 Mo1 121.3(4) . .
N1 C1 C2 122.9(5) . .
N1 C1 H1A 118.6 . .
C2 C1 H1A 118.6 . .
C2 C3 C4 118.6(6) . .
C2 C3 H3A 120.7 . .
C4 C3 H3A 120.7 . .
C3 C2 C1 119.2(6) . .
C3 C2 H2A 120.4 . .
C1 C2 H2A 120.4 . .
N1 C5 C4 122.2(6) . .
N1 C5 H5A 118.9 . .
C4 C5 H5A 118.9 . .
C5 C4 C3 119.0(6) . .
C5 C4 H4A 120.5 . .
C3 C4 H4A 120.5 . .

loop_
_geom_bond_atom_site_label_1
_geom_bond_atom_site_label_2
_geom_bond_distance
_geom_bond_site_symmetry_2
Mo1 O1 1.693(4) .
Mo1 O3' 1.765(9) 6_556
Mo1 O2 1.771(7) 3_655
Mo1 O3 1.791(8) 6_556
Mo1 O2' 1.828(9) 3_655
Mo1 O2' 2.006(9) .
Mo1 O2 2.043(7) .
Mo1 O3' 2.066(8) .
Mo1 O3 2.120(8) .
Mo1 N1 2.395(5) .
O2 Mo1 1.771(7) 3_645
O3 Mo1 1.791(8) 6_656
O2' Mo1 1.828(9) 3_645
O3' Mo1 1.765(9) 6_656
N1 C1 1.333(7) .
N1 C5 1.358(7) .
C1 C2 1.383(8) .
C1 H1A 0.9500 .
C3 C2 1.382(9) .
C3 C4 1.395(9) .
C3 H3A 0.9500 .
C2 H2A 0.9500 .
C5 C4 1.382(8) .
C5 H5A 0.9500 .
C4 H4A 0.9500 .
